data_4314561
loop_
_publ_author_name
'M. Orio'
'C. Philouze'
'O. Jarjayes'
'F. Neese'
'F. Thomas'

_publ_section_title
;
 Spin Interaction in Octahedral Zinc Complexes of Mono- and Diradical
 Schiff and Mannich Bases
;
_journal_name_full 'Inorganic Chemistry'
_journal_page_first 646
_journal_page_last 658
_journal_paper_doi 10.1021/ic901846u
_journal_volume 49
_journal_year 2010
_chemical_formula_moiety 'C48 H54 N4 O2 Zn '
_chemical_formula_sum 'C48 H54 N4 O2 Zn'
_chemical_formula_weight 784.36
_space_group_IT_number 14
_symmetry_cell_setting monoclinic
_symmetry_Int_Tables_number 14
_symmetry_space_group_name_Hall '-P 2ybc'
_symmetry_space_group_name_H-M 'P 1 21/c 1'
_audit_creation_date 2008-07-08
_audit_creation_method 'by teXsan v1.8'
_audit_update_record
;
?
;
_cell_angle_alpha 90
_cell_angle_beta 101.23(1)
_cell_angle_gamma 90
_cell_formula_units_Z 4
_cell_length_a 15.142(1)
_cell_length_b 15.545(2)
_cell_length_c 18.131(2)
_cell_measurement_reflns_used 0
_cell_measurement_temperature 200.0
_cell_measurement_theta_max 0.0
_cell_measurement_theta_min 0.0
_cell_volume 4186.0(8)
_computing_cell_refinement 'Bruker-Enraf-Nonius kappaCCD'
_computing_data_collection 'Bruker-Enraf-Nonius kappaCCD'
_computing_data_reduction 'teXsan (MSC, 1992-1997)'
_computing_publication_material 'teXsan (MSC, 1992-1997)'
_computing_structure_refinement 'teXsan (MSC, 1992-1997)'
_computing_structure_solution SIR92
_diffrn_ambient_temperature 200.0
_diffrn_measurement_device_type 'Bruker-Enraf-Nonius kappaCCD'
_diffrn_measurement_method 'phi scans and omega scans'
_diffrn_orient_matrix_UB_11 0.00000
_diffrn_orient_matrix_UB_12 0.00000
_diffrn_orient_matrix_UB_13 0.00000
_diffrn_orient_matrix_UB_21 0.00000
_diffrn_orient_matrix_UB_22 0.00000
_diffrn_orient_matrix_UB_23 0.00000
_diffrn_orient_matrix_UB_31 0.00000
_diffrn_orient_matrix_UB_32 0.00000
_diffrn_orient_matrix_UB_33 0.00000
_diffrn_radiation_detector CCD
_diffrn_radiation_monochromator graphite
_diffrn_radiation_source 'X-ray tube'
_diffrn_radiation_type 'Mo K\a'
_diffrn_radiation_wavelength 0.71073
_diffrn_reflns_av_R_equivalents 0.13894
_diffrn_reflns_av_sigmaI/netI 0.060
_diffrn_reflns_limit_h_max 19
_diffrn_reflns_limit_h_min -18
_diffrn_reflns_limit_k_max 19
_diffrn_reflns_limit_k_min -20
_diffrn_reflns_limit_l_max 23
_diffrn_reflns_limit_l_min -22
_diffrn_reflns_number 35094
_diffrn_reflns_reduction_process 'Lp corrections applied'
_diffrn_reflns_theta_max 27.50
_diffrn_reflns_theta_min 1.14
_diffrn_standards_decay_% 0.00
_diffrn_standards_interval_count 0
_diffrn_standards_number 0
_exptl_absorpt_coefficient_mu 0.630
_exptl_absorpt_correction_type none
_exptl_crystal_colour red
_exptl_crystal_density_diffrn 1.245
_exptl_crystal_density_meas ?
_exptl_crystal_description platelet
_exptl_crystal_F_000 1664.00
_exptl_crystal_size_max 0.40
_exptl_crystal_size_mid 0.30
_exptl_crystal_size_min 0.10
_refine_diff_density_max 0.63
_refine_diff_density_min -0.63
_refine_ls_extinction_method none
_refine_ls_goodness_of_fit_all 1.966
_refine_ls_goodness_of_fit_ref 1.966
_refine_ls_hydrogen_treatment noref
_refine_ls_matrix_type full
_refine_ls_number_constraints 0
_refine_ls_number_parameters 496
_refine_ls_number_reflns 5692
_refine_ls_number_restraints 0
_refine_ls_R_factor_all 0.0635
_refine_ls_R_factor_gt 0.0635
_refine_ls_shift/su_max 0.0140
_refine_ls_shift/su_mean 0.0004
_refine_ls_structure_factor_coef F
_refine_ls_weighting_details 'w = 1/[\s^2^(Fo) + 0.00006|Fo|^2^]'
_refine_ls_weighting_scheme sigma
_refine_ls_wR_factor_all 0.0680
_refine_ls_wR_factor_ref 0.0680
_reflns_number_gt 5692
_reflns_number_total 9167
_reflns_threshold_expression I>2.00\s(I)
_cod_data_source_file ic901846u_si_001_2.cif
_cod_data_source_block ZnQuin2
_cod_depositor_comments
;
The following automatic conversions were performed:

'_exptl_crystal_density_meas' value 'not measured' was changed to '?'
- the value is perceived as not measured.

Automatic conversion script
Id: cif_fix_values 3008 2015-01-20 13:52:24Z robertas 
;
_cod_original_cell_volume 4186.0(7)
_cod_original_sg_symbol_H-M 'P 21/c '
_cod_original_formula_sum 'C48 H54 N4 O2 Zn '
_cod_database_code 4314561

loop_
_symmetry_equiv_pos_as_xyz
'   +x,   +y,   +z'
'   -x,1/2+y,1/2-z'
'   -x,   -y,   -z'
'   +x,1/2-y,1/2+z'

loop_
_atom_site_label
_atom_site_fract_x
_atom_site_fract_y
_atom_site_fract_z
_atom_site_U_iso_or_equiv
_atom_site_occupancy
_atom_site_refinement_flags
_atom_site_adp_type
_atom_site_calc_flag
_atom_site_calc_attached_atom
Zn 0.92139(2) 0.09269(2) 0.75152(2) 0.02202(9) 1.000 . Uani d ?
O(1) 0.8424(1) 0.1757(1) 0.7948(1) 0.0260(6) 1.000 . Uani d ?
O(2) 0.8172(1) 0.0177(1) 0.7079(1) 0.0305(6) 1.000 . Uani d ?
N(1) 0.9152(2) 0.1778(2) 0.6604(2) 0.0212(7) 1.000 . Uani d ?
N(2) 1.0111(2) 0.0319(2) 0.6818(2) 0.0260(7) 1.000 . Uani d ?
N(3) 0.9573(2) 0.0019(2) 0.8382(2) 0.0229(7) 1.000 . Uani d ?
N(4) 1.0420(2) 0.1478(2) 0.8198(2) 0.0221(7) 1.000 . Uani d ?
C(1) 0.7848(2) 0.2300(2) 0.7600(2) 0.0191(8) 1.000 . Uani d ?
C(2) 0.7119(2) 0.2597(2) 0.7936(2) 0.0190(8) 1.000 . Uani d ?
C(3) 0.6537(2) 0.3198(2) 0.7546(2) 0.0215(8) 1.000 . Uani d ?
C(4) 0.6584(2) 0.3544(2) 0.6845(2) 0.0247(8) 1.000 . Uani d ?
C(5) 0.7270(2) 0.3248(2) 0.6525(2) 0.0286(9) 1.000 . Uani d ?
C(6) 0.7899(2) 0.2633(2) 0.6875(2) 0.0208(8) 1.000 . Uani d ?
C(7) 0.8539(2) 0.2359(2) 0.6445(2) 0.0240(8) 1.000 . Uani d ?
C(8) 0.9712(2) 0.1590(2) 0.6088(2) 0.0211(8) 1.000 . Uani d ?
C(9) 0.9826(2) 0.2098(2) 0.5502(2) 0.0263(9) 1.000 . Uani d ?
C(10) 1.0382(2) 0.1837(2) 0.5001(2) 0.033(1) 1.000 . Uani d ?
C(11) 1.0834(2) 0.1083(2) 0.5110(2) 0.034(1) 1.000 . Uani d ?
C(12) 1.0764(2) 0.0550(2) 0.5710(2) 0.0281(9) 1.000 . Uani d ?
C(13) 1.1236(2) -0.0228(3) 0.5875(2) 0.041(1) 1.000 . Uani d ?
C(14) 1.1142(3) -0.0691(2) 0.6480(3) 0.045(1) 1.000 . Uani d ?
C(15) 1.0570(3) -0.0395(2) 0.6942(2) 0.039(1) 1.000 . Uani d ?
C(16) 1.0198(2) 0.0806(2) 0.6212(2) 0.0239(8) 1.000 . Uani d ?
C(17) 0.6984(2) 0.2224(2) 0.8682(2) 0.0230(8) 1.000 . Uani d ?
C(18) 0.6222(2) 0.2660(3) 0.8975(2) 0.038(1) 1.000 . Uani d ?
C(19) 0.7828(2) 0.2328(2) 0.9294(2) 0.0295(9) 1.000 . Uani d ?
C(20) 0.6753(2) 0.1269(2) 0.8572(2) 0.0317(9) 1.000 . Uani d ?
C(21) 0.5895(2) 0.4184(2) 0.6427(2) 0.033(1) 1.000 . Uani d ?
C(22) 0.5339(3) 0.3742(4) 0.5752(3) 0.076(2) 1.000 . Uani d ?
C(23) 0.6368(3) 0.4946(3) 0.6168(3) 0.069(2) 1.000 . Uani d ?
C(24) 0.5259(3) 0.4517(3) 0.6920(3) 0.066(1) 1.000 . Uani d ?
C(25) 0.7834(2) -0.0485(2) 0.7331(2) 0.0195(8) 1.000 . Uani d ?
C(26) 0.6975(2) -0.0817(2) 0.6963(2) 0.0230(8) 1.000 . Uani d ?
C(27) 0.6656(2) -0.1556(2) 0.7230(2) 0.0250(9) 1.000 . Uani d ?
C(28) 0.7103(2) -0.2027(2) 0.7856(2) 0.0259(9) 1.000 . Uani d ?
C(29) 0.7911(2) -0.1695(2) 0.8221(2) 0.0265(9) 1.000 . Uani d ?
C(30) 0.8289(2) -0.0938(2) 0.7995(2) 0.0228(8) 1.000 . Uani d ?
C(31) 0.9107(2) -0.0660(2) 0.8455(2) 0.0227(8) 1.000 . Uani d ?
C(32) 1.0369(2) 0.0199(2) 0.8911(2) 0.0212(8) 1.000 . Uani d ?
C(33) 1.0753(2) -0.0299(2) 0.9505(2) 0.0294(9) 1.000 . Uani d ?
C(34) 1.1549(2) -0.0034(2) 1.0004(2) 0.034(1) 1.000 . Uani d ?
C(35) 1.1966(2) 0.0701(2) 0.9893(2) 0.0309(9) 1.000 . Uani d ?
C(36) 1.1612(2) 0.1237(2) 0.9290(2) 0.0238(8) 1.000 . Uani d ?
C(37) 1.2002(2) 0.2017(2) 0.9120(2) 0.032(1) 1.000 . Uani d ?
C(38) 1.1604(2) 0.2507(2) 0.8531(2) 0.035(1) 1.000 . Uani d ?
C(39) 1.0803(2) 0.2207(2) 0.8079(2) 0.0286(9) 1.000 . Uani d ?
C(40) 1.0806(2) 0.0982(2) 0.8787(2) 0.0218(8) 1.000 . Uani d ?
C(41) 0.6448(2) -0.0347(2) 0.6271(2) 0.0232(8) 1.000 . Uani d ?
C(42) 0.7001(3) -0.0331(3) 0.5646(2) 0.038(1) 1.000 . Uani d ?
C(43) 0.6236(3) 0.0564(3) 0.6478(2) 0.040(1) 1.000 . Uani d ?
C(44) 0.5563(3) -0.0800(3) 0.5953(2) 0.046(1) 1.000 . Uani d ?
C(45) 0.6762(2) -0.2881(2) 0.8106(2) 0.033(1) 1.000 . Uani d ?
C(46) 0.5804(3) -0.3080(2) 0.7703(3) 0.044(1) 1.000 . Uani d ?
C(47) 0.7384(3) -0.3602(3) 0.7934(3) 0.053(1) 1.000 . Uani d ?
C(48) 0.6786(3) -0.2871(3) 0.8948(3) 0.058(1) 1.000 . Uani d ?
H(1) 0.6061 0.3393 0.7776 0.026 1.000 . Uiso c ?
H(2) 0.7326 0.3465 0.6046 0.034 1.000 . Uiso c ?
H(3) 0.8510 0.2643 0.5977 0.029 1.000 . Uiso c ?
H(4) 0.9527 0.2637 0.5429 0.032 1.000 . Uiso c ?
H(5) 1.0439 0.2193 0.4587 0.039 1.000 . Uiso c ?
H(6) 1.1206 0.0915 0.4770 0.041 1.000 . Uiso c ?
H(7) 1.1622 -0.0427 0.5557 0.049 1.000 . Uiso c ?
H(8) 1.1462 -0.1216 0.6592 0.054 1.000 . Uiso c ?
H(9) 1.0511 -0.0729 0.7368 0.047 1.000 . Uiso c ?
H(10) 0.5679 0.2606 0.8614 0.046 1.000 . Uiso c ?
H(11) 0.6359 0.3253 0.9062 0.046 1.000 . Uiso c ?
H(12) 0.6151 0.2396 0.9433 0.046 1.000 . Uiso c ?
H(13) 0.8325 0.2064 0.9134 0.035 1.000 . Uiso c ?
H(14) 0.7949 0.2922 0.9383 0.035 1.000 . Uiso c ?
H(15) 0.7734 0.2062 0.9744 0.035 1.000 . Uiso c ?
H(16) 0.7234 0.0978 0.8412 0.038 1.000 . Uiso c ?
H(17) 0.6218 0.1207 0.8202 0.038 1.000 . Uiso c ?
H(18) 0.6662 0.1030 0.9034 0.038 1.000 . Uiso c ?
H(19) 0.5722 0.3545 0.5431 0.091 1.000 . Uiso c ?
H(20) 0.4913 0.4136 0.5487 0.091 1.000 . Uiso c ?
H(21) 0.5032 0.3266 0.5915 0.091 1.000 . Uiso c ?
H(22) 0.6762 0.4755 0.5854 0.083 1.000 . Uiso c ?
H(23) 0.5935 0.5329 0.5895 0.083 1.000 . Uiso c ?
H(24) 0.6705 0.5236 0.6593 0.083 1.000 . Uiso c ?
H(25) 0.4834 0.4899 0.6637 0.079 1.000 . Uiso c ?
H(26) 0.5596 0.4813 0.7341 0.079 1.000 . Uiso c ?
H(27) 0.4951 0.4047 0.7090 0.079 1.000 . Uiso c ?
H(28) 0.6090 -0.1766 0.6973 0.030 1.000 . Uiso c ?
H(29) 0.8231 -0.1993 0.8648 0.032 1.000 . Uiso c ?
H(30) 0.9342 -0.1020 0.8870 0.027 1.000 . Uiso c ?
H(31) 1.0484 -0.0833 0.9588 0.035 1.000 . Uiso c ?
H(32) 1.1790 -0.0385 1.0423 0.040 1.000 . Uiso c ?
H(33) 1.2506 0.0859 1.0228 0.037 1.000 . Uiso c ?
H(34) 1.2553 0.2202 0.9424 0.038 1.000 . Uiso c ?
H(35) 1.1861 0.3041 0.8426 0.042 1.000 . Uiso c ?
H(36) 1.0524 0.2550 0.7665 0.034 1.000 . Uiso c ?
H(37) 0.6678 -0.0026 0.5224 0.046 1.000 . Uiso c ?
H(38) 0.7560 -0.0053 0.5825 0.046 1.000 . Uiso c ?
H(39) 0.7107 -0.0903 0.5502 0.046 1.000 . Uiso c ?
H(40) 0.5867 0.0550 0.6846 0.048 1.000 . Uiso c ?
H(41) 0.6780 0.0859 0.6674 0.048 1.000 . Uiso c ?
H(42) 0.5927 0.0855 0.6043 0.048 1.000 . Uiso c ?
H(43) 0.5251 -0.0490 0.5531 0.056 1.000 . Uiso c ?
H(44) 0.5204 -0.0826 0.6328 0.056 1.000 . Uiso c ?
H(45) 0.5683 -0.1367 0.5803 0.056 1.000 . Uiso c ?
H(46) 0.5409 -0.2646 0.7816 0.052 1.000 . Uiso c ?
H(47) 0.5781 -0.3095 0.7176 0.052 1.000 . Uiso c ?
H(48) 0.5626 -0.3622 0.7866 0.052 1.000 . Uiso c ?
H(49) 0.7372 -0.3620 0.7408 0.063 1.000 . Uiso c ?
H(50) 0.7981 -0.3495 0.8194 0.063 1.000 . Uiso c ?
H(51) 0.7183 -0.4138 0.8092 0.063 1.000 . Uiso c ?
H(52) 0.6582 -0.3409 0.9098 0.070 1.000 . Uiso c ?
H(53) 0.6407 -0.2425 0.9065 0.070 1.000 . Uiso c ?
H(54) 0.7386 -0.2772 0.9208 0.070 1.000 . Uiso c ?

loop_
_atom_site_aniso_label
_atom_site_aniso_U_11
_atom_site_aniso_U_22
_atom_site_aniso_U_33
_atom_site_aniso_U_12
_atom_site_aniso_U_13
_atom_site_aniso_U_23
Zn 0.0200(2) 0.0238(2) 0.0204(2) 0.0024(2) -0.0005(1) 0.0066(2)
O(1) 0.023(1) 0.035(1) 0.018(1) 0.010(1) 0.0005(9) 0.008(1)
O(2) 0.027(1) 0.033(1) 0.027(1) -0.008(1) -0.006(1) 0.016(1)
N(1) 0.024(1) 0.021(1) 0.018(1) 0.006(1) 0.003(1) -0.001(1)
N(2) 0.027(1) 0.026(1) 0.024(2) 0.003(1) 0.001(1) 0.003(1)
N(3) 0.019(1) 0.023(1) 0.024(2) 0.000(1) 0.000(1) -0.002(1)
N(4) 0.023(1) 0.025(1) 0.020(1) 0.000(1) 0.006(1) 0.001(1)
C(1) 0.020(1) 0.016(1) 0.021(2) 0.000(1) 0.004(1) 0.000(1)
C(2) 0.020(1) 0.017(1) 0.018(2) -0.002(1) 0.000(1) 0.001(1)
C(3) 0.023(2) 0.020(1) 0.023(2) 0.002(1) 0.007(1) 0.002(1)
C(4) 0.026(2) 0.026(2) 0.022(2) 0.009(1) 0.005(1) 0.005(2)
C(5) 0.037(2) 0.030(2) 0.019(2) 0.012(2) 0.008(1) 0.013(2)
C(6) 0.023(2) 0.021(2) 0.018(2) 0.003(1) 0.005(1) 0.007(1)
C(7) 0.028(2) 0.026(2) 0.019(2) 0.004(1) 0.005(1) 0.003(1)
C(8) 0.018(1) 0.025(2) 0.020(2) -0.001(1) 0.003(1) -0.001(1)
C(9) 0.026(2) 0.030(2) 0.023(2) 0.000(1) 0.004(1) 0.002(2)
C(10) 0.034(2) 0.042(2) 0.026(2) -0.004(2) 0.011(1) 0.003(2)
C(11) 0.027(2) 0.049(2) 0.029(2) 0.004(2) 0.011(1) -0.009(2)
C(12) 0.023(2) 0.030(2) 0.031(2) 0.002(2) 0.005(1) -0.010(2)
C(13) 0.034(2) 0.046(2) 0.041(2) 0.010(2) 0.007(2) -0.013(2)
C(14) 0.051(2) 0.038(2) 0.045(3) 0.022(2) 0.007(2) -0.005(2)
C(15) 0.050(2) 0.032(2) 0.035(2) 0.014(2) 0.008(2) 0.004(2)
C(16) 0.020(1) 0.028(2) 0.022(2) 0.001(1) 0.001(1) 0.000(2)
C(17) 0.025(2) 0.031(2) 0.013(2) 0.001(1) 0.003(1) 0.005(1)
C(18) 0.042(2) 0.056(2) 0.018(2) 0.010(2) 0.009(2) 0.007(2)
C(19) 0.036(2) 0.039(2) 0.013(2) -0.005(2) 0.003(1) 0.005(2)
C(20) 0.031(2) 0.037(2) 0.025(2) -0.006(2) -0.001(1) 0.011(2)
C(21) 0.036(2) 0.036(2) 0.028(2) 0.017(2) 0.009(2) 0.014(2)
C(22) 0.063(3) 0.096(4) 0.056(3) 0.036(3) -0.019(3) -0.003(3)
C(23) 0.075(3) 0.057(3) 0.080(4) 0.026(3) 0.028(3) 0.041(3)
C(24) 0.077(3) 0.076(3) 0.053(3) 0.052(2) 0.033(2) 0.032(3)
C(25) 0.019(1) 0.024(2) 0.014(2) 0.003(1) 0.000(1) 0.002(1)
C(26) 0.020(1) 0.028(2) 0.021(2) 0.004(1) 0.002(1) -0.005(2)
C(27) 0.018(2) 0.030(2) 0.025(2) 0.001(1) 0.001(1) 0.005(2)
C(28) 0.023(2) 0.030(2) 0.022(2) -0.001(1) -0.001(1) 0.002(2)
C(29) 0.027(2) 0.028(2) 0.021(2) 0.001(2) -0.005(1) 0.003(2)
C(30) 0.022(1) 0.021(1) 0.024(2) -0.001(1) 0.001(1) 0.000(2)
C(31) 0.025(2) 0.022(2) 0.019(2) 0.002(1) -0.001(1) 0.002(1)
C(32) 0.019(1) 0.023(2) 0.020(2) 0.004(1) -0.002(1) -0.002(1)
C(33) 0.030(2) 0.021(2) 0.033(2) 0.005(2) -0.004(2) 0.002(2)
C(34) 0.029(2) 0.033(2) 0.032(2) 0.007(2) -0.013(2) 0.003(2)
C(35) 0.020(2) 0.040(2) 0.029(2) 0.001(2) -0.006(1) -0.008(2)
C(36) 0.020(2) 0.031(2) 0.020(2) -0.001(1) 0.004(1) -0.007(2)
C(37) 0.026(2) 0.046(2) 0.025(2) -0.011(2) 0.007(1) -0.007(2)
C(38) 0.040(2) 0.040(2) 0.029(2) -0.014(2) 0.016(2) -0.002(2)
C(39) 0.032(2) 0.031(2) 0.022(2) -0.001(2) 0.003(1) 0.001(2)
C(40) 0.018(1) 0.028(2) 0.019(2) 0.006(1) 0.004(1) 0.003(2)
C(41) 0.019(1) 0.033(2) 0.015(2) 0.007(1) -0.002(1) 0.007(2)
C(42) 0.046(2) 0.052(2) 0.015(2) 0.001(2) 0.002(2) 0.007(2)
C(43) 0.040(2) 0.043(2) 0.033(2) 0.012(2) -0.004(2) 0.007(2)
C(44) 0.036(2) 0.059(3) 0.035(2) -0.012(2) -0.014(2) 0.018(2)
C(45) 0.030(2) 0.038(2) 0.029(2) -0.011(2) -0.003(2) 0.015(2)
C(46) 0.039(2) 0.040(2) 0.047(3) -0.010(2) -0.005(2) 0.015(2)
C(47) 0.042(2) 0.036(2) 0.075(4) -0.003(2) 0.000(2) 0.017(2)
C(48) 0.055(3) 0.076(3) 0.040(3) -0.028(2) 0.000(2) 0.027(2)

loop_
_atom_type_symbol
_atom_type_oxidation_number
_atom_type_number_in_cell
_atom_type_scat_dispersion_real
_atom_type_scat_dispersion_imag
_atom_type_scat_source
C 0 192 0.002 0.002
;International Tables for Crystallography
(1992, Vol. C, Tables 4.2.6.8 and 6.1.1.1)
;
H 0 216 0.000 0.000
;International Tables for Crystallography
(1992, Vol. C, Table 6.1.1.2)
;
N 0 16 0.004 0.003
;International Tables for Crystallography
(1992, Vol. C, Tables 4.2.6.8 and 6.1.1.1)
;
O 0 8 0.008 0.006
;International Tables for Crystallography
(1992, Vol. C, Tables 4.2.6.8 and 6.1.1.1)
;
Zn 0 4 0.222 1.431
;International Tables for Crystallography
(1992, Vol. C, Tables 4.2.6.8 and 6.1.1.1)
;

loop_
_geom_angle_atom_site_label_1
_geom_angle_atom_site_label_2
_geom_angle_atom_site_label_3
_geom_angle
_geom_angle_site_symmetry_1
_geom_angle_site_symmetry_2
_geom_angle_site_symmetry_3
_geom_angle_publ_flag
O1 ZN O2 92.57(9) . . . yes
O1 ZN N1 87.94(9) . . . yes
O1 ZN N2 163.8(1) . . . yes
O1 ZN N3 103.0(1) . . . yes
O1 ZN N4 91.30(9) . . . yes
O2 ZN N1 98.3(1) . . . yes
O2 ZN N2 92.8(1) . . . yes
O2 ZN N3 88.51(9) . . . yes
O2 ZN N4 165.3(1) . . . yes
N1 ZN N2 76.2(1) . . . yes
N1 ZN N3 166.9(1) . . . yes
N1 ZN N4 95.9(1) . . . yes
N2 ZN N3 92.4(1) . . . yes
N2 ZN N4 87.3(1) . . . yes
N3 ZN N4 76.8(1) . . . yes
ZN O1 C1 128.7(2) . . . yes
ZN O2 C25 132.1(2) . . . yes
ZN N1 C7 122.5(2) . . . yes
ZN N1 C8 116.8(2) . . . yes
C7 N1 C8 119.8(3) . . . yes
ZN N2 C15 128.5(3) . . . yes
ZN N2 C16 112.7(2) . . . yes
C15 N2 C16 118.7(3) . . . yes
ZN N3 C31 123.9(2) . . . yes
ZN N3 C32 115.9(2) . . . yes
C31 N3 C32 120.3(3) . . . yes
ZN N4 C39 126.6(2) . . . yes
ZN N4 C40 114.3(2) . . . yes
C39 N4 C40 119.1(3) . . . yes
O1 C1 C2 120.5(3) . . . yes
O1 C1 C6 122.4(3) . . . yes
C2 C1 C6 117.2(3) . . . yes
C1 C2 C3 117.8(3) . . . yes
C1 C2 C17 120.1(3) . . . yes
C3 C2 C17 122.0(3) . . . yes
C2 C3 C4 125.9(3) . . . yes
C2 C3 H1 117.0 . . . no
C4 C3 H1 117.0 . . . no
C3 C4 C5 115.8(3) . . . yes
C3 C4 C21 123.5(3) . . . yes
C5 C4 C21 120.6(3) . . . yes
C4 C5 C6 122.7(3) . . . yes
C4 C5 H2 118.7 . . . no
C6 C5 H2 118.7 . . . no
C1 C6 C5 120.5(3) . . . yes
C1 C6 C7 124.1(3) . . . yes
C5 C6 C7 115.4(3) . . . yes
N1 C7 C6 128.8(3) . . . yes
N1 C7 H3 115.6 . . . no
C6 C7 H3 115.6 . . . no
N1 C8 C9 125.6(3) . . . yes
N1 C8 C16 115.7(3) . . . yes
C9 C8 C16 118.7(3) . . . yes
C8 C9 C10 121.2(3) . . . yes
C8 C9 H4 119.4 . . . no
C10 C9 H4 119.4 . . . no
C9 C10 C11 120.1(3) . . . yes
C9 C10 H5 119.9 . . . no
C11 C10 H5 119.9 . . . no
C10 C11 C12 121.2(3) . . . yes
C10 C11 H6 119.4 . . . no
C12 C11 H6 119.4 . . . no
C11 C12 C13 124.5(3) . . . yes
C11 C12 C16 118.8(3) . . . yes
C13 C12 C16 116.6(3) . . . yes
C12 C13 C14 120.3(4) . . . yes
C12 C13 H7 119.8 . . . no
C14 C13 H7 119.8 . . . no
C13 C14 C15 119.3(3) . . . yes
C13 C14 H8 120.3 . . . no
C15 C14 H8 120.3 . . . no
N2 C15 C14 123.3(4) . . . yes
N2 C15 H9 118.4 . . . no
C14 C15 H9 118.4 . . . no
N2 C16 C8 118.4(3) . . . yes
N2 C16 C12 121.7(3) . . . yes
C8 C16 C12 119.9(3) . . . yes
C2 C17 C18 112.5(3) . . . yes
C2 C17 C19 111.5(3) . . . yes
C2 C17 C20 108.7(3) . . . yes
C18 C17 C19 106.5(3) . . . yes
C18 C17 C20 108.0(3) . . . yes
C19 C17 C20 109.6(3) . . . yes
C17 C18 H10 109.5 . . . no
C17 C18 H11 109.5 . . . no
C17 C18 H12 109.5 . . . no
H10 C18 H11 109.5 . . . no
H10 C18 H12 109.5 . . . no
H11 C18 H12 109.5 . . . no
C17 C19 H13 109.5 . . . no
C17 C19 H14 109.5 . . . no
C17 C19 H15 109.5 . . . no
H13 C19 H14 109.5 . . . no
H13 C19 H15 109.5 . . . no
H14 C19 H15 109.5 . . . no
C17 C20 H16 109.5 . . . no
C17 C20 H17 109.5 . . . no
C17 C20 H18 109.5 . . . no
H16 C20 H17 109.5 . . . no
H16 C20 H18 109.5 . . . no
H17 C20 H18 109.5 . . . no
C4 C21 C22 109.0(3) . . . yes
C4 C21 C23 110.2(3) . . . yes
C4 C21 C24 112.1(3) . . . yes
C22 C21 C23 109.3(4) . . . yes
C22 C21 C24 108.3(4) . . . yes
C23 C21 C24 107.9(3) . . . yes
C21 C22 H19 109.5 . . . no
C21 C22 H20 109.5 . . . no
C21 C22 H21 109.5 . . . no
H19 C22 H20 109.5 . . . no
H19 C22 H21 109.5 . . . no
H20 C22 H21 109.5 . . . no
C21 C23 H22 109.5 . . . no
C21 C23 H23 109.5 . . . no
C21 C23 H24 109.5 . . . no
H22 C23 H23 109.5 . . . no
H22 C23 H24 109.5 . . . no
H23 C23 H24 109.5 . . . no
C21 C24 H25 109.5 . . . no
C21 C24 H26 109.5 . . . no
C21 C24 H27 109.5 . . . no
H25 C24 H26 109.5 . . . no
H25 C24 H27 109.5 . . . no
H26 C24 H27 109.5 . . . no
O2 C25 C26 120.9(3) . . . yes
O2 C25 C30 122.1(3) . . . yes
C26 C25 C30 117.0(3) . . . yes
C25 C26 C27 119.1(3) . . . yes
C25 C26 C41 119.2(3) . . . yes
C27 C26 C41 121.7(3) . . . yes
C26 C27 C28 125.0(3) . . . yes
C26 C27 H28 117.5 . . . no
C28 C27 H28 117.5 . . . no
C27 C28 C29 115.9(3) . . . yes
C27 C28 C45 123.7(3) . . . yes
C29 C28 C45 120.4(3) . . . yes
C28 C29 C30 123.4(3) . . . yes
C28 C29 H29 118.3 . . . no
C30 C29 H29 118.3 . . . no
C25 C30 C29 119.6(3) . . . yes
C25 C30 C31 124.1(3) . . . yes
C29 C30 C31 116.2(3) . . . yes
N3 C31 C30 128.4(3) . . . yes
N3 C31 H30 115.8 . . . no
C30 C31 H30 115.8 . . . no
N3 C32 C33 126.9(3) . . . yes
N3 C32 C40 115.0(3) . . . yes
C33 C32 C40 118.0(3) . . . yes
C32 C33 C34 121.2(3) . . . yes
C32 C33 H31 119.4 . . . no
C34 C33 H31 119.4 . . . no
C33 C34 C35 121.3(3) . . . yes
C33 C34 H32 119.4 . . . no
C35 C34 H32 119.4 . . . no
C34 C35 C36 120.4(3) . . . yes
C34 C35 H33 119.8 . . . no
C36 C35 H33 119.8 . . . no
C35 C36 C37 124.8(3) . . . yes
C35 C36 C40 119.0(3) . . . yes
C37 C36 C40 116.2(3) . . . yes
C36 C37 C38 121.1(3) . . . yes
C36 C37 H34 119.5 . . . no
C38 C37 H34 119.5 . . . no
C37 C38 C39 118.3(3) . . . yes
C37 C38 H35 120.9 . . . no
C39 C38 H35 120.9 . . . no
N4 C39 C38 123.4(3) . . . yes
N4 C39 H36 118.3 . . . no
C38 C39 H36 118.3 . . . no
N4 C40 C32 117.9(3) . . . yes
N4 C40 C36 122.0(3) . . . yes
C32 C40 C36 120.1(3) . . . yes
C26 C41 C42 109.9(3) . . . yes
C26 C41 C43 110.1(3) . . . yes
C26 C41 C44 111.6(3) . . . yes
C42 C41 C43 109.9(3) . . . yes
C42 C41 C44 107.1(3) . . . yes
C43 C41 C44 108.2(3) . . . yes
C41 C42 H37 109.5 . . . no
C41 C42 H38 109.5 . . . no
C41 C42 H39 109.5 . . . no
H37 C42 H38 109.5 . . . no
H37 C42 H39 109.5 . . . no
H38 C42 H39 109.5 . . . no
C41 C43 H40 109.5 . . . no
C41 C43 H41 109.5 . . . no
C41 C43 H42 109.5 . . . no
H40 C43 H41 109.5 . . . no
H40 C43 H42 109.5 . . . no
H41 C43 H42 109.5 . . . no
C41 C44 H43 109.5 . . . no
C41 C44 H44 109.5 . . . no
C41 C44 H45 109.5 . . . no
H43 C44 H44 109.5 . . . no
H43 C44 H45 109.5 . . . no
H44 C44 H45 109.5 . . . no
C28 C45 C46 112.4(3) . . . yes
C28 C45 C47 108.6(3) . . . yes
C28 C45 C48 110.3(3) . . . yes
C46 C45 C47 108.5(3) . . . yes
C46 C45 C48 108.6(3) . . . yes
C47 C45 C48 108.4(3) . . . yes
C45 C46 H46 109.5 . . . no
C45 C46 H47 109.5 . . . no
C45 C46 H48 109.5 . . . no
H46 C46 H47 109.5 . . . no
H46 C46 H48 109.5 . . . no
H47 C46 H48 109.5 . . . no
C45 C47 H49 109.5 . . . no
C45 C47 H50 109.5 . . . no
C45 C47 H51 109.5 . . . no
H49 C47 H50 109.5 . . . no
H49 C47 H51 109.5 . . . no
H50 C47 H51 109.5 . . . no
C45 C48 H52 109.5 . . . no
C45 C48 H53 109.5 . . . no
C45 C48 H54 109.5 . . . no
H52 C48 H53 109.5 . . . no
H52 C48 H54 109.5 . . . no
H53 C48 H54 109.5 . . . no

loop_
_geom_bond_atom_site_label_1
_geom_bond_atom_site_label_2
_geom_bond_distance
_geom_bond_site_symmetry_1
_geom_bond_site_symmetry_2
_geom_bond_publ_flag
ZN O1 2.019(2) . . yes
ZN O2 1.997(2) . . yes
ZN N1 2.104(3) . . yes
ZN N2 2.238(3) . . yes
ZN N3 2.103(3) . . yes
ZN N4 2.173(3) . . yes
O1 C1 1.287(4) . . yes
O2 C25 1.274(4) . . yes
N1 C7 1.286(4) . . yes
N1 C8 1.410(4) . . yes
N2 C15 1.305(4) . . yes
N2 C16 1.361(4) . . yes
N3 C31 1.291(4) . . yes
N3 C32 1.413(4) . . yes
N4 C39 1.309(4) . . yes
N4 C40 1.353(4) . . yes
C1 C2 1.437(4) . . yes
C1 C6 1.429(4) . . yes
C2 C3 1.380(4) . . yes
C2 C17 1.522(4) . . yes
C3 C4 1.395(5) . . yes
C3 H1 0.95 . . no
C4 C5 1.365(4) . . yes
C4 C21 1.531(4) . . yes
C5 C6 1.410(4) . . yes
C5 H2 0.95 . . no
C6 C7 1.423(4) . . yes
C7 H3 0.95 . . no
C8 C9 1.362(5) . . yes
C8 C16 1.419(4) . . yes
C9 C10 1.413(5) . . yes
C9 H4 0.95 . . no
C10 C11 1.352(5) . . yes
C10 H5 0.95 . . no
C11 C12 1.388(5) . . yes
C11 H6 0.95 . . no
C12 C13 1.408(5) . . yes
C12 C16 1.422(5) . . yes
C13 C14 1.342(6) . . yes
C13 H7 0.95 . . no
C14 C15 1.396(6) . . yes
C14 H8 0.95 . . no
C15 H9 0.95 . . no
C17 C18 1.521(5) . . yes
C17 C19 1.528(4) . . yes
C17 C20 1.529(5) . . yes
C18 H10 0.95 . . no
C18 H11 0.95 . . no
C18 H12 0.95 . . no
C19 H13 0.95 . . no
C19 H14 0.95 . . no
C19 H15 0.95 . . no
C20 H16 0.95 . . no
C20 H17 0.95 . . no
C20 H18 0.95 . . no
C21 C22 1.508(6) . . yes
C21 C23 1.506(6) . . yes
C21 C24 1.528(6) . . yes
C22 H19 0.95 . . no
C22 H20 0.95 . . no
C22 H21 0.95 . . no
C23 H22 0.95 . . no
C23 H23 0.95 . . no
C23 H24 0.95 . . no
C24 H25 0.95 . . no
C24 H26 0.95 . . no
C24 H27 0.95 . . no
C25 C26 1.437(4) . . yes
C25 C30 1.447(4) . . yes
C26 C27 1.370(4) . . yes
C26 C41 1.535(4) . . yes
C27 C28 1.408(4) . . yes
C27 H28 0.95 . . no
C28 C29 1.373(4) . . yes
C28 C45 1.525(5) . . yes
C29 C30 1.405(4) . . yes
C29 H29 0.95 . . no
C30 C31 1.418(4) . . yes
C31 H30 0.95 . . no
C32 C33 1.363(4) . . yes
C32 C40 1.425(4) . . yes
C33 C34 1.418(5) . . yes
C33 H31 0.95 . . no
C34 C35 1.340(5) . . yes
C34 H32 0.95 . . no
C35 C36 1.396(5) . . yes
C35 H33 0.95 . . no
C36 C37 1.409(5) . . yes
C36 C40 1.430(4) . . yes
C37 C38 1.354(5) . . yes
C37 H34 0.95 . . no
C38 C39 1.406(5) . . yes
C38 H35 0.95 . . no
C39 H36 0.95 . . no
C41 C42 1.535(5) . . yes
C41 C43 1.515(5) . . yes
C41 C44 1.524(5) . . yes
C42 H37 0.95 . . no
C42 H38 0.95 . . no
C42 H39 0.95 . . no
C43 H40 0.95 . . no
C43 H41 0.95 . . no
C43 H42 0.95 . . no
C44 H43 0.95 . . no
C44 H44 0.95 . . no
C44 H45 0.95 . . no
C45 C46 1.523(5) . . yes
C45 C47 1.535(5) . . yes
C45 C48 1.520(6) . . yes
C46 H46 0.95 . . no
C46 H47 0.95 . . no
C46 H48 0.95 . . no
C47 H49 0.95 . . no
C47 H50 0.95 . . no
C47 H51 0.95 . . no
C48 H52 0.95 . . no
C48 H53 0.95 . . no
C48 H54 0.95 . . no

loop_
_geom_contact_atom_site_label_1
_geom_contact_atom_site_label_2
_geom_contact_distance
_geom_contact_site_symmetry_1
_geom_contact_site_symmetry_2
_geom_contact_publ_flag
C9 C19 3.489(5) . 4_554 no
C11 C13 3.549(5) . 3_756 no
C12 C12 3.548(7) . 3_756 no
C27 C38 3.519(5) . 2_746 no
C28 C38 3.550(5) . 2_746 no
C31 C34 3.323(5) . 3_757 no
C33 C33 3.299(7) . 3_757 no

loop_
_geom_torsion_atom_site_label_1
_geom_torsion_atom_site_label_2
_geom_torsion_atom_site_label_3
_geom_torsion_atom_site_label_4
_geom_torsion_site_symmetry_1
_geom_torsion_site_symmetry_2
_geom_torsion_site_symmetry_3
_geom_torsion_site_symmetry_4
_geom_torsion
_geom_torsion_publ_flag
? ? ? ? ? ? ? ? ? ?
